data_4307734
loop_
_publ_author_name
'Marcello Gennari'
'Matteo Tegoni'
'Maurizio Lanfranchi'
'Maria Angela Pellinghelli'
'Luciano Marchi\`o'

_publ_contact_author
;
     Dr. Luciano Marchi\`o
     Dip. Chimica Generale ed Inorganica, Chimica Analitica,
     Chimica Fisica. V.le G.P. Usberti 17/a. Parma. Italy
;
_publ_contact_author_email marchio@unipr.it
_publ_contact_author_fax '+39 0521 905557'
_publ_contact_author_phone '+39 0521 905424'
_publ_section_title
;
A New Chiral N,N',O-Donor Heteroscorpionate Ligand. Structures of Ni2+,
Cu2+, Zn2+ Complexes and Study of Solution Equilibria by Means of 1H
NMR/UV-Vis Titrations and EXSY NMR Spectroscopy
;
_journal_name_full 'Inorganic Chemistry'
_journal_page_first 3367
_journal_page_last 3377
_journal_paper_doi 10.1021/ic062228e
_journal_volume 46
_journal_year 2007
_chemical_formula_moiety 'C12 h15 Cl2 N3 O Zn'
_chemical_formula_sum 'C12 H15 Cl2 N3 O Zn'
_chemical_formula_weight 353.54
_chemical_name_systematic
;
 ?
;
_space_group_IT_number 15
_symmetry_cell_setting monoclinic
_symmetry_space_group_name_Hall '-C 2yc'
_symmetry_space_group_name_H-M 'C 1 2/c 1'
_atom_sites_solution_hydrogens geom
_atom_sites_solution_primary direct
_atom_sites_solution_secondary difmap
_audit_creation_method SHELXL-97
_cell_angle_alpha 90.00
_cell_angle_beta 116.380(2)
_cell_angle_gamma 90.00
_cell_formula_units_Z 8
_cell_length_a 17.888(2)
_cell_length_b 14.9470(10)
_cell_length_c 14.4180(10)
_cell_measurement_reflns_used 8837
_cell_measurement_temperature 293(2)
_cell_measurement_theta_max 28.02
_cell_measurement_theta_min 1.86
_cell_volume 3453.5(5)
_computing_cell_refinement Saint
_computing_data_collection Smart
_computing_data_reduction Saint
_computing_molecular_graphics 'Ortep3 for windows'
_computing_structure_refinement 'SHELXL-97 (Sheldrick, 1997)'
_computing_structure_solution Sir97
_diffrn_ambient_temperature 293(2)
_diffrn_measured_fraction_theta_full 0.944
_diffrn_measured_fraction_theta_max 0.944
_diffrn_measurement_device_type 'Bruker Smart 1000 area detector'
_diffrn_measurement_method 'Theta&omega scan'
_diffrn_radiation_monochromator graphite
_diffrn_radiation_source 'fine-focus sealed tube'
_diffrn_radiation_type MoK\a
_diffrn_radiation_wavelength 0.71073
_diffrn_reflns_av_R_equivalents 0.0366
_diffrn_reflns_av_sigmaI/netI 0.0300
_diffrn_reflns_limit_h_max 23
_diffrn_reflns_limit_h_min -23
_diffrn_reflns_limit_k_max 19
_diffrn_reflns_limit_k_min -19
_diffrn_reflns_limit_l_max 18
_diffrn_reflns_limit_l_min -18
_diffrn_reflns_number 18536
_diffrn_reflns_theta_full 28.02
_diffrn_reflns_theta_max 28.02
_diffrn_reflns_theta_min 1.86
_diffrn_standards_decay_% 0
_exptl_absorpt_coefficient_mu 1.727
_exptl_absorpt_correction_T_max 0.409
_exptl_absorpt_correction_T_min 1.000
_exptl_absorpt_correction_type multi-scan
_exptl_absorpt_process_details SADABS
_exptl_crystal_colour colorless
_exptl_crystal_density_diffrn 1.360
_exptl_crystal_density_method 'not measured'
_exptl_crystal_description prism
_exptl_crystal_F_000 1440
_exptl_crystal_size_max 0.45
_exptl_crystal_size_mid 0.45
_exptl_crystal_size_min 0.30
_refine_diff_density_max 0.298
_refine_diff_density_min -0.344
_refine_diff_density_rms 0.048
_refine_ls_extinction_method none
_refine_ls_goodness_of_fit_ref 1.005
_refine_ls_hydrogen_treatment mixed
_refine_ls_matrix_type full
_refine_ls_number_parameters 175
_refine_ls_number_reflns 3950
_refine_ls_number_restraints 0
_refine_ls_restrained_S_all 1.005
_refine_ls_R_factor_all 0.0501
_refine_ls_R_factor_gt 0.0318
_refine_ls_shift/su_max 0.002
_refine_ls_shift/su_mean 0.000
_refine_ls_structure_factor_coef Fsqd
_refine_ls_weighting_details 'calc w=1/[\s^2^(Fo^2^)+(0.0420P)^2^+0.0000P] where P=(Fo^2^+2Fc^2^)/3'
_refine_ls_weighting_scheme calc
_refine_ls_wR_factor_gt 0.0781
_refine_ls_wR_factor_ref 0.0817
_reflns_number_gt 2682
_reflns_number_total 3950
_reflns_threshold_expression >2sigma(I)
_cod_data_source_file ic062228esi20061123_043721_1.cif
_cod_data_source_block mg210
_cod_depositor_comments
;
The following automatic conversions were performed:
'_symmetry_cell_setting' value 'Monoclinic' changed to 'monoclinic'
according to '/home/saulius/struct/CIF-dictionaries/cif_core.dic'
dictionary named 'cif_core.dic' version 2.4.1 from 2010-06-29.

Automatic conversion script
Id: cif_fix_enum 1527 2010-12-29 10:47:43Z saulius 
;
_cod_database_code 4307734

loop_
_symmetry_equiv_pos_as_xyz
'x, y, z'
'-x, y, -z+1/2'
'x+1/2, y+1/2, z'
'-x+1/2, y+1/2, -z+1/2'
'-x, -y, -z'
'x, -y, z-1/2'
'-x+1/2, -y+1/2, -z'
'x+1/2, -y+1/2, z-1/2'

loop_
_atom_site_label
_atom_site_type_symbol
_atom_site_fract_x
_atom_site_fract_y
_atom_site_fract_z
_atom_site_U_iso_or_equiv
_atom_site_adp_type
_atom_site_occupancy
_atom_site_symmetry_multiplicity
_atom_site_calc_flag
_atom_site_refinement_flags
_atom_site_disorder_assembly
_atom_site_disorder_group
Zn Zn 0.709171(17) 0.493028(15) 0.27658(2) 0.05515(10) Uani 1 1 d . . .
Cl2 Cl 0.61469(5) 0.59897(4) 0.21520(6) 0.0811(2) Uani 1 1 d . . .
Cl1 Cl 0.83185(4) 0.53222(5) 0.39929(6) 0.0830(2) Uani 1 1 d . . .
N13 N 0.66071(10) 0.38740(10) 0.32555(13) 0.0472(4) Uani 1 1 d . . .
N21 N 0.71595(11) 0.41384(11) 0.16592(13) 0.0549(4) Uani 1 1 d . . .
C12 C 0.75628(14) 0.29357(15) 0.29292(18) 0.0593(6) Uani 1 1 d . . .
H12A H 0.8056 0.3274 0.3373 0.071 Uiso 1 1 calc R . .
H12B H 0.7721 0.2311 0.2966 0.071 Uiso 1 1 calc R . .
C53 C 0.60130(12) 0.40223(14) 0.35600(15) 0.0494(5) Uani 1 1 d . . .
H53 H 0.5792 0.4596 0.3481 0.059 Uiso 1 1 calc R . .
C11 C 0.68830(15) 0.42043(17) 0.06435(19) 0.0639(6) Uani 1 1 d . . .
H11 H 0.6753 0.4741 0.0279 0.077 Uiso 1 1 calc R . .
C13 C 0.69070(12) 0.30361(13) 0.33183(15) 0.0468(5) Uani 1 1 d . . .
N11 N 0.72603(11) 0.32500(11) 0.18652(14) 0.0530(4) Uani 1 1 d . . .
C21 C 0.68133(17) 0.33760(18) 0.0199(2) 0.0716(7) Uani 1 1 d . . .
H21 H 0.6637 0.3247 -0.0498 0.086 Uiso 1 1 calc R . .
C83 C 0.50637(16) 0.36136(19) 0.4355(2) 0.0751(7) Uani 1 1 d . . .
H83A H 0.4915 0.4233 0.4215 0.113 Uiso 1 1 calc R . .
H83B H 0.5291 0.3507 0.5086 0.113 Uiso 1 1 calc R . .
H83C H 0.4576 0.3250 0.3999 0.113 Uiso 1 1 calc R . .
O13 O 0.58542(11) 0.18698(12) 0.46014(13) 0.0784(5) Uani 1 1 d . . .
C31 C 0.70582(16) 0.27852(16) 0.0998(2) 0.0659(6) Uani 1 1 d . . .
H31 H 0.7081 0.2166 0.0948 0.079 Uiso 1 1 calc R . .
C43 C 0.57092(13) 0.33776(15) 0.39830(16) 0.0523(5) Uani 1 1 d . . .
C23 C 0.66491(13) 0.23351(13) 0.37324(15) 0.0485(5) Uani 1 1 d . . .
C63 C 0.70002(16) 0.13988(14) 0.38380(19) 0.0654(6) Uani 1 1 d . . .
H63A H 0.6738 0.1099 0.3182 0.098 Uiso 1 1 calc R . .
H63B H 0.6894 0.1073 0.4341 0.098 Uiso 1 1 calc R . .
H63C H 0.7591 0.1431 0.4058 0.098 Uiso 1 1 calc R . .
C33 C 0.60528(13) 0.25273(15) 0.40807(16) 0.0527(5) Uani 1 1 d . . .
C73 C 0.5129(2) 0.1390(3) 0.4094(3) 0.1309(15) Uani 1 1 d . . .
H73A H 0.4660 0.1790 0.3850 0.196 Uiso 1 1 calc R . .
H73B H 0.5079 0.0963 0.4561 0.196 Uiso 1 1 calc R . .
H73C H 0.5140 0.1081 0.3516 0.196 Uiso 1 1 calc R . .

loop_
_atom_site_aniso_label
_atom_site_aniso_U_11
_atom_site_aniso_U_22
_atom_site_aniso_U_33
_atom_site_aniso_U_23
_atom_site_aniso_U_13
_atom_site_aniso_U_12
Zn 0.06717(18) 0.03844(14) 0.06238(18) -0.00041(11) 0.03108(14) -0.00481(11)
Cl2 0.0909(5) 0.0539(4) 0.0934(5) 0.0135(3) 0.0362(4) 0.0149(3)
Cl1 0.0726(4) 0.0665(4) 0.0923(5) -0.0081(3) 0.0207(4) -0.0142(3)
N13 0.0515(10) 0.0405(9) 0.0508(10) 0.0013(7) 0.0237(8) 0.0015(7)
N21 0.0698(12) 0.0419(9) 0.0616(12) 0.0012(8) 0.0368(10) -0.0027(8)
C12 0.0638(14) 0.0512(12) 0.0706(15) 0.0103(11) 0.0368(12) 0.0123(11)
C53 0.0504(12) 0.0480(12) 0.0456(11) -0.0016(9) 0.0177(10) 0.0036(9)
C11 0.0807(17) 0.0578(14) 0.0634(15) 0.0064(11) 0.0411(14) 0.0009(12)
C13 0.0494(12) 0.0427(11) 0.0464(11) 0.0028(9) 0.0197(10) 0.0020(9)
N11 0.0642(11) 0.0417(9) 0.0649(11) 0.0016(8) 0.0393(10) 0.0020(8)
C21 0.0883(18) 0.0706(17) 0.0695(16) -0.0103(13) 0.0473(15) -0.0033(14)
C83 0.0657(16) 0.096(2) 0.0754(17) 0.0006(14) 0.0421(14) 0.0057(14)
O13 0.0781(12) 0.0790(12) 0.0774(11) 0.0220(9) 0.0339(10) -0.0139(9)
C31 0.0848(17) 0.0506(13) 0.0836(17) -0.0109(12) 0.0566(15) -0.0017(12)
C43 0.0439(11) 0.0652(14) 0.0445(12) -0.0014(10) 0.0167(10) -0.0013(10)
C23 0.0545(12) 0.0416(11) 0.0459(11) 0.0014(9) 0.0190(10) -0.0030(9)
C63 0.0811(16) 0.0433(12) 0.0720(15) 0.0071(11) 0.0340(14) 0.0061(11)
C33 0.0518(13) 0.0562(13) 0.0457(12) 0.0047(9) 0.0176(10) -0.0093(10)
C73 0.102(3) 0.122(3) 0.140(3) 0.033(2) 0.028(2) -0.052(2)

loop_
_atom_type_symbol
_atom_type_description
_atom_type_scat_dispersion_real
_atom_type_scat_dispersion_imag
_atom_type_scat_source
C C 0.0033 0.0016 'International Tables Vol C Tables 4.2.6.8 and 6.1.1.4'
H H 0.0000 0.0000 'International Tables Vol C Tables 4.2.6.8 and 6.1.1.4'
N N 0.0061 0.0033 'International Tables Vol C Tables 4.2.6.8 and 6.1.1.4'
O O 0.0106 0.0060 'International Tables Vol C Tables 4.2.6.8 and 6.1.1.4'
Zn Zn 0.2839 1.4301 'International Tables Vol C Tables 4.2.6.8 and 6.1.1.4'
Cl Cl 0.1484 0.1585 'International Tables Vol C Tables 4.2.6.8 and 6.1.1.4'

loop_
_geom_angle_atom_site_label_1
_geom_angle_atom_site_label_2
_geom_angle_atom_site_label_3
_geom_angle
_geom_angle_site_symmetry_1
_geom_angle_site_symmetry_3
_geom_angle_publ_flag
N21 Zn N13 90.21(7) . . ?
N21 Zn Cl2 114.04(6) . . ?
N13 Zn Cl2 108.88(5) . . ?
N21 Zn Cl1 113.59(6) . . ?
N13 Zn Cl1 110.36(5) . . ?
Cl2 Zn Cl1 116.51(3) . . ?
C53 N13 C13 118.83(17) . . ?
C53 N13 Zn 120.01(13) . . ?
C13 N13 Zn 121.09(13) . . ?
C11 N21 N11 105.25(17) . . ?
C11 N21 Zn 134.51(16) . . ?
N11 N21 Zn 116.55(12) . . ?
N11 C12 C13 111.76(17) . . ?
N13 C53 C43 123.94(19) . . ?
N21 C11 C21 111.1(2) . . ?
N13 C13 C23 122.23(18) . . ?
N13 C13 C12 114.64(17) . . ?
C23 C13 C12 123.11(18) . . ?
C31 N11 N21 110.55(18) . . ?
C31 N11 C12 129.65(19) . . ?
N21 N11 C12 119.80(17) . . ?
C31 C21 C11 105.2(2) . . ?
C73 O13 C33 119.6(2) . . ?
N11 C31 C21 107.9(2) . . ?
C53 C43 C33 116.18(19) . . ?
C53 C43 C83 120.5(2) . . ?
C33 C43 C83 123.3(2) . . ?
C13 C23 C33 117.01(19) . . ?
C13 C23 C63 122.8(2) . . ?
C33 C23 C63 120.22(19) . . ?
O13 C33 C43 119.9(2) . . ?
O13 C33 C23 118.2(2) . . ?
C43 C33 C23 121.69(19) . . ?

loop_
_geom_bond_atom_site_label_1
_geom_bond_atom_site_label_2
_geom_bond_distance
_geom_bond_site_symmetry_2
_geom_bond_publ_flag
Zn N21 2.0331(17) . ?
Zn N13 2.0704(16) . ?
Zn Cl2 2.1950(7) . ?
Zn Cl1 2.1997(7) . ?
N13 C53 1.336(2) . ?
N13 C13 1.350(2) . ?
N21 C11 1.325(3) . ?
N21 N11 1.355(2) . ?
C12 N11 1.459(3) . ?
C12 C13 1.516(3) . ?
C53 C43 1.375(3) . ?
C11 C21 1.374(3) . ?
C13 C23 1.383(3) . ?
N11 C31 1.332(3) . ?
C21 C31 1.360(3) . ?
C83 C43 1.515(3) . ?
O13 C73 1.375(3) . ?
O13 C33 1.376(2) . ?
C43 C33 1.391(3) . ?
C23 C33 1.396(3) . ?
C23 C63 1.514(3) . ?
